data_1532037
loop_
_publ_author_name
'Raade, G.'
'Ferraris, G.'
'Gula, A.'
'Ivaldi, G.'

_publ_section_title
;
 Gjerdingenite-Fe from Norway, a new mineral species in the labuntsovite
 group: description, crystal structure and twinning
;
_journal_name_full 'Canadian Mineralogist'
_journal_page_first 1629
_journal_page_last 1639
_journal_volume 40
_journal_year 2002
_chemical_formula_sum 'Al0.1 Ca0.04 Fe1.15 H26.96 K3.84 Mn0.75 Na0.72 Nb4.3 O67.4 Si15.9 Ti3.45 Zr0.05'
_chemical_name_systematic
;
(K1.2 Na0.72 (H2 O)2.08) (K2.08 (H2 O)1.92) ((H2 O)3.4 K0.56 Ca0.04) (Fe0.95 
Mn0.75) (Nb4.30 Ti3.45 Fe0.20 Zr0.05) (Si15.9 Al0.1) O48 ((O H)4.16 O3.84) (H2 
O)4
;
_space_group_IT_number 12
_symmetry_space_group_name_Hall '-C 2y'
_symmetry_space_group_name_H-M 'C 1 2/m 1'
_cell_angle_alpha 90
_cell_angle_beta 117.61
_cell_angle_gamma 90
_cell_formula_units_Z 1
_cell_length_a 14.529
_cell_length_b 13.943
_cell_length_c 7.837
_cell_volume 1406.811
_citation_journal_id_ASTM CAMIA6
_cod_data_source_file Raade_CAMIA6_2002_1663.cif
_cod_data_source_block H26.96Al0.1Ca0.04Fe1.15K3.84Mn0.75Na0.72Nb4.3O67.4Si15.9Ti3.45Zr0.05
_cod_original_formula_sum
;
H26.96 Al0.1 Ca0.04 Fe1.15 K3.84 Mn0.75 Na0.72 Nb4.3 O67.4 Si15.9 Ti3.45 Zr0.05
;
_cod_database_code 1532037

loop_
_symmetry_equiv_pos_as_xyz
x,y,z
-x,y,-z
-x,-y,-z
x,-y,z
x+1/2,y+1/2,z
-x+1/2,y+1/2,-z
-x+1/2,-y+1/2,-z
x+1/2,-y+1/2,z

loop_
_atom_site_label
_atom_site_type_symbol
_atom_site_fract_x
_atom_site_fract_y
_atom_site_fract_z
_atom_site_occupancy
_atom_site_U_iso_or_equiv
Si2 Si+4 0.6852 0.8897 0.7542 0.994 0.0
Fe3 Fe+2 0 0 0.5 0.475 0.0
O4 O-2 0.9032 0.7704 0.6113 1 0.0
O6 O-2 0.2598 0.8705 0.3787 1 0.0
Mn1 Mn+2 0 0 0.5 0.375 0.0
O1 O-2 0.4307 0.0323 0.731 0.26 0.0
O3 O-2 0.0899 0 0.335 0.85 0.0
Nb2 Nb+5 0.75 0.75 0.5 0.5375 0.0
O10 O-2 0.2331 0.8721 0.026 1 0.0
Si1 Si+4 0.2079 0.1091 0.7998 0.994 0.0
O8 O-2 0.4152 0.82098 0.3032 1 0.0
Al2 Al+3 0.6852 0.8897 0.7542 0.006 0.0
Ti2 Ti+4 0.75 0.75 0.5 0.4312 0.0
O11 O-2 0.2422 0 0.7844 1 0.0
O12 O-2 0 0.14 0 1 0.0
O9 O-2 0.3557 0 0.271 1 0.0
Fe2 Fe+2 0.75 0.75 0.5 0.025 0.0
O5 O-2 0.9161 0.8822 0.3308 1 0.0
K3 K+1 0.0899 0 0.335 0.14 0.0
O2 O-2 0.5 0.8312 0 0.48 0.0
Na1 Na+1 0.4307 0.0323 0.731 0.09 0.0
O7 O-2 0.2721 0.8198 0.7334 1 0.0
Ti1 Ti+4 0 0.7676 0.5 0.4312 0.0
Zr1 Zr+4 0 0.7676 0.5 0.0063 0.0
Al1 Al+3 0.2079 0.1091 0.7998 0.006 0.0
Zr2 Zr+4 0.75 0.75 0.5 0.0063 0.0
Fe1 Fe+2 0 0.7676 0.5 0.025 0.0
Ca1 Ca+2 0.0899 0 0.335 0.01 0.0
Nb1 Nb+5 0 0.7676 0.5 0.5375 0.0
K1 K+1 0.4307 0.0323 0.731 0.15 0.0
K2 K+1 0.5 0.8312 0 0.52 0.0
